data_1519458
loop_
_publ_author_name
'Palacios, J. C.'
'Lopez, I.'
'Jimenez, J. L.'
'Avalos, M.'
'Babiano, R.'
'Cintas, P.'
'Hursthouse, Michael B.'
'Light, Mark E.'

_publ_section_title
;
 5-Acetyl-1-methyl-2,4-diphenyl-7-thia-2-azabicyclo(2.2.1)heptan-3-one
;
_journal_name_full 'Crystal Structure Report Archive'
_journal_page_first 50
_journal_year 2002
_chemical_formula_sum 'C20 H19 N O2 S'
_chemical_formula_weight 337.42
_space_group_IT_number 14
_symmetry_cell_setting monoclinic
_symmetry_space_group_name_Hall '-P 2ybc'
_symmetry_space_group_name_H-M 'P 1 21/c 1'
_atom_sites_solution_hydrogens geom
_atom_sites_solution_primary direct
_atom_sites_solution_secondary difmap
_cell_angle_alpha 90.00
_cell_angle_beta 93.3830(10)
_cell_angle_gamma 90.00
_cell_formula_units_Z 4
_cell_length_a 6.16440(10)
_cell_length_b 10.8967(3)
_cell_length_c 24.7631(7)
_cell_measurement_reflns_used 4585
_cell_measurement_temperature 120(2)
_cell_measurement_theta_max 27.48
_cell_measurement_theta_min 2.91
_cell_volume 1660.48(7)
_computing_cell_refinement 'DENZO (Otwinowski and MInor, 1997)'
_computing_data_collection 'COLLECT (Hooft, 1998)'
_computing_data_reduction 'DENZO, COLLECT, MAXUS (Mackay et al., 1998)'
_computing_molecular_graphics 'CAMERON (Watkin, et al., 1993)'
_computing_publication_material 'WINGX (Farrugia, 1998)'
_computing_structure_refinement 'SHELXL-97 (Sheldrick, 1997)'
_computing_structure_solution 'SHELXS-97 (Sheldrick, 1990)'
_diffrn_ambient_temperature 120(2)
_diffrn_measured_fraction_theta_full 0.990
_diffrn_measured_fraction_theta_max 0.990
_diffrn_measurement_device_type 'Bruker Nonius Kappa CCD Area detector'
_diffrn_measurement_method '\f and \w scans to fill the asymmetric unit'
_diffrn_radiation_monochromator graphite
_diffrn_radiation_source 'fine-focus sealed tube'
_diffrn_radiation_type MoK\a
_diffrn_radiation_wavelength 0.71073
_diffrn_reflns_av_R_equivalents 0.0243
_diffrn_reflns_av_sigmaI/netI 0.0422
_diffrn_reflns_limit_h_max 7
_diffrn_reflns_limit_h_min -7
_diffrn_reflns_limit_k_max 12
_diffrn_reflns_limit_k_min -12
_diffrn_reflns_limit_l_max 29
_diffrn_reflns_limit_l_min -29
_diffrn_reflns_number 5309
_diffrn_reflns_theta_full 25.02
_diffrn_reflns_theta_max 25.02
_diffrn_reflns_theta_min 3.10
_exptl_absorpt_coefficient_mu 0.207
_exptl_absorpt_correction_T_max 0.9796
_exptl_absorpt_correction_T_min 0.9406
_exptl_absorpt_process_details 'SORTAV (Blessing, 1997)'
_exptl_crystal_colour colourless
_exptl_crystal_density_diffrn 1.350
_exptl_crystal_density_method 'not measured'
_exptl_crystal_description block
_exptl_crystal_F_000 712
_exptl_crystal_size_max 0.30
_exptl_crystal_size_mid 0.20
_exptl_crystal_size_min 0.10
_refine_diff_density_max 0.273
_refine_diff_density_min -0.252
_refine_diff_density_rms 0.046
_refine_ls_extinction_method none
_refine_ls_goodness_of_fit_ref 1.035
_refine_ls_hydrogen_treatment mixed
_refine_ls_matrix_type full
_refine_ls_number_parameters 219
_refine_ls_number_reflns 2901
_refine_ls_number_restraints 0
_refine_ls_restrained_S_all 1.035
_refine_ls_R_factor_all 0.0506
_refine_ls_R_factor_gt 0.0352
_refine_ls_shift/su_max 0.000
_refine_ls_shift/su_mean 0.000
_refine_ls_structure_factor_coef Fsqd
_refine_ls_weighting_details 'calc w=1/[\s^2^(Fo^2^)+(0.0372P)^2^+0.5760P] where P=(Fo^2^+2Fc^2^)/3'
_refine_ls_weighting_scheme calc
_refine_ls_wR_factor_gt 0.0810
_refine_ls_wR_factor_ref 0.0867
_reflns_number_gt 2320
_reflns_number_total 2901
_reflns_threshold_expression >2sigma(I)
_cod_data_source_file eCrystal-50.cif
_cod_data_source_block 02esp402
_cod_depositor_comments
;
Citation :
Palacios, J. C. and Lopez, I. and Jimenez, J. L. and Avalos, M. and 
Babiano, R. and Cintas, P. and Hursthouse, Michael B. and 
Light, Mark E. (2002) 
University of Southampton, Crystal Structure Report Archive. 
(doi:10.5258/ecrystals/50)

More at:
http://ecrystals.chem.soton.ac.uk/50/

The following automatic conversions were performed:

'_symmetry_cell_setting' value 'Monoclinic' changed to 'monoclinic'
according to the built-in table from CIF Core dictionary named
'cif_core.dic' version 2.4.1 from 2010-06-29.

Automatic conversion script
Id: cif_fix_values 3105 2015-03-04 15:46:00Z robertas 
;
_cod_original_sg_symbol_H-M P21/c
_cod_database_code 1519458

loop_
_symmetry_equiv_pos_as_xyz
'x, y, z'
'-x, y+1/2, -z+1/2'
'-x, -y, -z'
'x, -y-1/2, z-1/2'

loop_
_atom_site_label
_atom_site_type_symbol
_atom_site_fract_x
_atom_site_fract_y
_atom_site_fract_z
_atom_site_U_iso_or_equiv
_atom_site_adp_type
_atom_site_occupancy
_atom_site_symmetry_multiplicity
_atom_site_calc_flag
_atom_site_refinement_flags
_atom_site_disorder_assembly
_atom_site_disorder_group
C1 C 0.7289(3) 0.89371(17) 0.66411(7) 0.0221(4) Uani 1 1 d . . .
H1 H 0.5921 0.9253 0.6732 0.027 Uiso 1 1 calc R . .
C2 C 0.7977(3) 0.90799(18) 0.61196(7) 0.0266(5) Uani 1 1 d . . .
H2 H 0.7092 0.9508 0.5855 0.032 Uiso 1 1 calc R . .
C3 C 0.9953(3) 0.85970(17) 0.59867(7) 0.0246(4) Uani 1 1 d . . .
H3 H 1.0403 0.8672 0.5628 0.029 Uiso 1 1 calc R . .
C4 C 1.1274(3) 0.80045(17) 0.63760(7) 0.0238(4) Uani 1 1 d . . .
H4 H 1.2637 0.7683 0.6285 0.029 Uiso 1 1 calc R . .
C5 C 1.0608(3) 0.78786(17) 0.68994(7) 0.0207(4) Uani 1 1 d . . .
H5 H 1.1522 0.7483 0.7168 0.025 Uiso 1 1 calc R . .
C6 C 0.8609(3) 0.83320(16) 0.70269(6) 0.0161(4) Uani 1 1 d . . .
C7 C 0.7982(3) 0.90159(17) 0.79566(6) 0.0157(4) Uani 1 1 d . . .
C8 C 0.7194(3) 0.84159(16) 0.84800(6) 0.0157(4) Uani 1 1 d . . .
C9 C 0.6649(3) 0.93587(16) 0.88962(6) 0.0164(4) Uani 1 1 d . . .
C10 C 0.4569(3) 0.98465(16) 0.89119(7) 0.0198(4) Uani 1 1 d . . .
H10 H 0.3423 0.9521 0.8682 0.024 Uiso 1 1 calc R . .
C11 C 0.4148(3) 1.08064(17) 0.92616(7) 0.0237(4) Uani 1 1 d . . .
H11 H 0.2725 1.1139 0.9266 0.028 Uiso 1 1 calc R . .
C12 C 0.5801(3) 1.12771(17) 0.96035(7) 0.0241(4) Uani 1 1 d . . .
H12 H 0.5514 1.1930 0.9843 0.029 Uiso 1 1 calc R . .
C13 C 0.7873(3) 1.07926(17) 0.95943(7) 0.0223(4) Uani 1 1 d . . .
H13 H 0.9007 1.1111 0.9830 0.027 Uiso 1 1 calc R . .
C14 C 0.8304(3) 0.98439(16) 0.92423(7) 0.0200(4) Uani 1 1 d . . .
H14 H 0.9735 0.9522 0.9237 0.024 Uiso 1 1 calc R . .
C15 C 0.9064(3) 0.74728(16) 0.86345(6) 0.0175(4) Uani 1 1 d . . .
H15 H 1.0482 0.7904 0.8602 0.021 Uiso 1 1 calc R . .
C16 C 0.9063(3) 0.69299(16) 0.92038(7) 0.0232(4) Uani 1 1 d . . .
C17 C 0.7036(3) 0.6347(2) 0.93945(7) 0.0327(5) Uani 1 1 d . . .
H17A H 0.7308 0.6055 0.9767 0.049 Uiso 1 1 calc R . .
H17B H 0.6619 0.5653 0.9159 0.049 Uiso 1 1 calc R . .
H17C H 0.5859 0.6952 0.9382 0.049 Uiso 1 1 calc R . .
C18 C 0.8855(3) 0.64789(16) 0.81818(7) 0.0188(4) Uani 1 1 d . . .
H18A H 1.0256 0.6372 0.8012 0.023 Uiso 1 1 calc R . .
H18B H 0.8418 0.5681 0.8333 0.023 Uiso 1 1 calc R . .
C19 C 0.7103(3) 0.69526(16) 0.77666(6) 0.0172(4) Uani 1 1 d . . .
C20 C 0.6388(3) 0.60622(17) 0.73259(7) 0.0211(4) Uani 1 1 d . . .
H20A H 0.7633 0.5847 0.7116 0.032 Uiso 1 1 calc R . .
H20B H 0.5255 0.6442 0.7087 0.032 Uiso 1 1 calc R . .
H20C H 0.5812 0.5319 0.7488 0.032 Uiso 1 1 calc R . .
N1 N 0.7857(2) 0.81491(13) 0.75615(5) 0.0165(3) Uani 1 1 d . . .
O1 O 0.8677(2) 1.00544(11) 0.79211(5) 0.0215(3) Uani 1 1 d . . .
O2 O 1.0740(2) 0.69481(13) 0.94892(5) 0.0353(4) Uani 1 1 d . . .
S1 S 0.49400(7) 0.74510(4) 0.820174(17) 0.01885(14) Uani 1 1 d . . .

loop_
_atom_site_aniso_label
_atom_site_aniso_U_11
_atom_site_aniso_U_22
_atom_site_aniso_U_33
_atom_site_aniso_U_23
_atom_site_aniso_U_13
_atom_site_aniso_U_12
C1 0.0200(10) 0.0250(11) 0.0215(9) 0.0003(8) 0.0017(8) 0.0032(8)
C2 0.0325(12) 0.0292(12) 0.0175(9) 0.0036(8) -0.0032(8) 0.0004(9)
C3 0.0337(11) 0.0250(11) 0.0156(9) -0.0037(8) 0.0055(8) -0.0073(9)
C4 0.0237(10) 0.0229(11) 0.0256(10) -0.0041(8) 0.0083(8) -0.0007(9)
C5 0.0220(10) 0.0187(10) 0.0213(9) 0.0002(8) 0.0004(8) 0.0020(8)
C6 0.0209(10) 0.0136(9) 0.0140(8) -0.0023(7) 0.0022(7) -0.0039(8)
C7 0.0113(9) 0.0187(10) 0.0171(8) -0.0007(7) -0.0004(7) 0.0018(8)
C8 0.0150(9) 0.0166(9) 0.0154(8) -0.0022(7) -0.0007(7) -0.0017(7)
C9 0.0216(10) 0.0151(9) 0.0127(8) 0.0013(7) 0.0029(7) 0.0002(8)
C10 0.0213(10) 0.0192(10) 0.0189(9) 0.0028(8) 0.0027(7) -0.0008(8)
C11 0.0263(11) 0.0210(10) 0.0246(10) 0.0020(8) 0.0094(8) 0.0050(9)
C12 0.0387(12) 0.0173(10) 0.0173(9) -0.0008(8) 0.0104(8) -0.0001(9)
C13 0.0311(11) 0.0210(10) 0.0148(9) -0.0014(8) -0.0001(8) -0.0013(9)
C14 0.0210(10) 0.0200(10) 0.0188(9) -0.0005(8) 0.0006(7) 0.0016(8)
C15 0.0169(9) 0.0184(10) 0.0171(9) -0.0019(7) 0.0006(7) 0.0001(8)
C16 0.0348(12) 0.0167(10) 0.0178(9) -0.0050(8) -0.0019(8) 0.0082(9)
C17 0.0439(13) 0.0349(13) 0.0198(9) 0.0075(9) 0.0073(9) 0.0047(10)
C18 0.0210(10) 0.0174(10) 0.0180(9) -0.0016(7) 0.0015(7) 0.0014(8)
C19 0.0172(9) 0.0173(10) 0.0174(9) -0.0012(7) 0.0016(7) -0.0011(8)
C20 0.0233(10) 0.0212(10) 0.0190(9) -0.0045(8) 0.0017(7) -0.0037(8)
N1 0.0204(8) 0.0148(8) 0.0145(7) -0.0009(6) 0.0020(6) -0.0015(7)
O1 0.0257(7) 0.0169(7) 0.0224(6) -0.0014(5) 0.0054(5) -0.0033(6)
O2 0.0449(9) 0.0324(9) 0.0264(7) -0.0014(6) -0.0165(7) 0.0032(7)
S1 0.0158(2) 0.0228(3) 0.0180(2) -0.00416(19) 0.00194(17) -0.0032(2)

loop_
_atom_type_symbol
_atom_type_description
_atom_type_scat_dispersion_real
_atom_type_scat_dispersion_imag
_atom_type_scat_source
C C 0.0033 0.0016 'International Tables Vol C Tables 4.2.6.8 and 6.1.1.4'
H H 0.0000 0.0000 'International Tables Vol C Tables 4.2.6.8 and 6.1.1.4'
N N 0.0061 0.0033 'International Tables Vol C Tables 4.2.6.8 and 6.1.1.4'
O O 0.0106 0.0060 'International Tables Vol C Tables 4.2.6.8 and 6.1.1.4'
S S 0.1246 0.1234 'International Tables Vol C Tables 4.2.6.8 and 6.1.1.4'

loop_
_geom_angle_atom_site_label_1
_geom_angle_atom_site_label_2
_geom_angle_atom_site_label_3
_geom_angle
_geom_angle_site_symmetry_1
_geom_angle_site_symmetry_3
C6 C1 C2 119.63(17) . .
C3 C2 C1 119.92(17) . .
C2 C3 C4 120.10(16) . .
C3 C4 C5 120.11(17) . .
C6 C5 C4 119.64(17) . .
C5 C6 C1 120.57(15) . .
C5 C6 N1 119.99(15) . .
C1 C6 N1 119.42(15) . .
O1 C7 N1 126.91(15) . .
O1 C7 C8 125.52(15) . .
N1 C7 C8 107.49(14) . .
C9 C8 C7 112.13(14) . .
C9 C8 C15 117.91(13) . .
C7 C8 C15 102.50(13) . .
C9 C8 S1 116.81(12) . .
C7 C8 S1 101.20(10) . .
C15 C8 S1 104.09(11) . .
C10 C9 C14 118.64(16) . .
C10 C9 C8 121.51(15) . .
C14 C9 C8 119.56(15) . .
C9 C10 C11 120.69(17) . .
C12 C11 C10 120.11(17) . .
C13 C12 C11 119.70(17) . .
C12 C13 C14 120.38(17) . .
C13 C14 C9 120.47(17) . .
C16 C15 C18 112.95(14) . .
C16 C15 C8 115.88(14) . .
C18 C15 C8 104.50(13) . .
O2 C16 C17 121.17(17) . .
O2 C16 C15 118.86(17) . .
C17 C16 C15 119.93(16) . .
C19 C18 C15 105.84(14) . .
N1 C19 C20 113.71(13) . .
N1 C19 C18 107.58(14) . .
C20 C19 C18 115.63(15) . .
N1 C19 S1 101.13(11) . .
C20 C19 S1 114.98(12) . .
C18 C19 S1 102.23(11) . .
C7 N1 C6 123.86(14) . .
C7 N1 C19 111.72(13) . .
C6 N1 C19 124.04(13) . .
C8 S1 C19 80.30(8) . .

loop_
_geom_bond_atom_site_label_1
_geom_bond_atom_site_label_2
_geom_bond_distance
_geom_bond_site_symmetry_2
C1 C6 1.385(2) .
C1 C2 1.392(2) .
C2 C3 1.384(3) .
C3 C4 1.384(3) .
C4 C5 1.389(2) .
C5 C6 1.381(2) .
C6 N1 1.442(2) .
C7 O1 1.215(2) .
C7 N1 1.359(2) .
C7 C8 1.555(2) .
C8 C9 1.507(2) .
C8 C15 1.575(2) .
C8 S1 1.8432(17) .
C9 C10 1.391(2) .
C9 C14 1.397(2) .
C10 C11 1.392(3) .
C11 C12 1.384(3) .
C12 C13 1.383(3) .
C13 C14 1.388(3) .
C15 C16 1.529(2) .
C15 C18 1.559(2) .
C16 O2 1.217(2) .
C16 C17 1.503(3) .
C18 C19 1.536(2) .
C19 N1 1.484(2) .
C19 C20 1.506(2) .
C19 S1 1.8448(17) .
